data_1525691
loop_
_publ_author_name
'Blasco, J.'
'Ritter, C.'
'Perez-Cacho, J.'
'de Teresa, J.M.'
'Garcia, J.'
'Ibarra, M.R.'

_publ_section_title
;
 Structural and magnetic study of Tb1-x Cax Mn O3 perovskites
;
_journal_name_full 'Physical Review, Serie 3. B - Condensed Matter (18,1978-)'
_journal_page_first 5609
_journal_page_last 5618
_journal_volume 62
_journal_year 2000
_chemical_formula_sum 'Ca0.15 Mn O3 Tb0.85'
_chemical_name_systematic '(Tb0.85 Ca0.15) (Mn O3)'
_space_group_IT_number 62
_symmetry_space_group_name_Hall '-P 2c 2ab'
_symmetry_space_group_name_H-M 'P b n m'
_cell_angle_alpha 90
_cell_angle_beta 90
_cell_angle_gamma 90
_cell_formula_units_Z 4
_cell_length_a 5.3156
_cell_length_b 5.678
_cell_length_c 7.4297
_cell_volume 224.243
_citation_journal_id_ASTM PRBMDO
_cod_data_source_file Blasco_PRBMDO_2000_491.cif
_cod_data_source_block Ca0.15Mn1O3Tb0.85
_cod_original_sg_symbol_Hall '-P 2ac 2n (z,x,y)'
_cod_original_formula_sum 'Ca0.15 Mn1 O3 Tb0.85'
_cod_database_code 1525691

loop_
_symmetry_equiv_pos_as_xyz
x,y,z
x+1/2,-y+1/2,-z
-x+1/2,y+1/2,-z+1/2
-x,-y,z+1/2
-x,-y,-z
-x-1/2,y-1/2,z
x-1/2,-y-1/2,z-1/2
x,y,-z-1/2

loop_
_atom_site_label
_atom_site_type_symbol
_atom_site_fract_x
_atom_site_fract_y
_atom_site_fract_z
_atom_site_occupancy
_atom_site_U_iso_or_equiv
Ca1 Ca+2 -0.0143 0.0736 0.25 0.15 0.0
Mn1 Mn+3 0.5 0 0 1 0.0
Tb1 Tb+3 -0.0143 0.0736 0.25 0.85 0.0
O2 O-2 0.6988 0.3132 0.0494 1 0.0
O1 O-2 0.0955 0.4698 0.25 1 0.0
